data_7133300
loop_
_publ_author_name
'Lillo, Hayley L.'
'Buss, Joshua A.'

_publ_section_title
;
 A dinuclear nickel peroxycarbonate complex: CO<sub>2</sub> addition
 promotes H<sub>2</sub>O<sub>2</sub> release.
;
_journal_issue 65
_journal_name_full 'Chemical communications (Cambridge, England)'
_journal_page_first 8549
_journal_page_last 8552
_journal_paper_doi 10.1039/d4cc02241f
_journal_volume 60
_journal_year 2024
_chemical_formula_moiety 'C37 H43 N6 Ni2 O7, C F3 O3 S, H2 O, 6[H2O]'
_chemical_formula_sum 'C38 H57 F3 N6 Ni2 O17 S'
_chemical_formula_weight 1076.37
_space_group_crystal_system triclinic
_space_group_IT_number 2
_space_group_name_Hall '-P 1'
_space_group_name_H-M_alt 'P -1'
_atom_sites_solution_hydrogens mixed
_atom_sites_solution_primary dual
_audit_creation_date 2024-06-19
_audit_creation_method
;
Olex2 1.3
(compiled 2020.11.12 svn.r5f609507 for OlexSys, GUI svn.r6408)
;
_audit_update_record
;
2024-06-20 deposited with the CCDC.	2024-07-08 downloaded from the CCDC.
;
_cell_angle_alpha 77.624(3)
_cell_angle_beta 79.248(3)
_cell_angle_gamma 80.429(3)
_cell_formula_units_Z 2
_cell_length_a 10.2519(3)
_cell_length_b 11.2496(4)
_cell_length_c 21.4920(7)
_cell_measurement_reflns_used 8497
_cell_measurement_temperature 85
_cell_measurement_theta_max 67.5780
_cell_measurement_theta_min 4.2250
_cell_volume 2357.88(14)
_computing_cell_refinement 'CrysAlisPro 1.171.40.53 (Rigaku OD, 2019)'
_computing_data_collection 'CrysAlisPro 1.171.40.53 (Rigaku OD, 2019)'
_computing_data_reduction 'CrysAlisPro 1.171.40.53 (Rigaku OD, 2019)'
_computing_molecular_graphics 'Olex2 1.3 (Dolomanov et al., 2009)'
_computing_publication_material 'Olex2 1.3 (Dolomanov et al., 2009)'
_computing_structure_refinement 'SHELXL 2018/3 (Sheldrick, 2015)'
_computing_structure_solution 'SHELXT  (Sheldrick, 2015)'
_diffrn_ambient_temperature 85
_diffrn_detector 'CCD plate'
_diffrn_measured_fraction_theta_full 0.971
_diffrn_measured_fraction_theta_max 0.954
_diffrn_measurement_details
;
List of Runs (angles in degrees, time in seconds):

  # Type    Start    End  Width  t~exp~   \w     \q     \k     \f   Frames
#--------------------------------------------------------------------------
  1  \w   -110.00  70.00   1.00    5.00    --  -20.00   0.00-180.00  180
  2  \w    -45.00   0.00   1.00    5.00    --  -20.00  72.00   0.00   45
  3  \w    -45.00   0.00   1.00    5.00    --  -20.00  72.00   0.00   45
  4  \w    -25.00  43.00   1.00    5.00    --  -20.00  36.00 120.00   68
  5  \w    -45.00   0.00   1.00    5.00    --  -20.00  72.00-180.00   45
  6  \w   -173.00-128.00   1.00   35.00    --  -92.00 -36.00 120.00   45
  7  \w   -133.00 -88.00   1.00   35.00    --  -92.00 -36.00 -60.00   45
  8  \w   -104.00 -59.00   1.00   35.00    --  -92.00  36.00  60.00   45
  9  \w   -122.00 -77.00   1.00   35.00    --  -92.00 -72.00  60.00   45
 10  \w   -174.00 -78.00   1.00   35.00    --  -92.00 -72.00-120.00   96
 11  \w    -93.00 -35.00   1.00   35.00    --  -92.00  36.00-120.00   58
 12  \w   -176.00 -77.00   1.00   35.00    --  -92.00 -72.00 -60.00   99
 13  \w   -147.00 -75.00   1.00   35.00    --  -92.00 -72.00-180.00   72
 14  \w   -176.00 -77.00   1.00   35.00    --  -92.00 -72.00 120.00   99
 15  \w   -177.00-116.00   1.00   35.00    --  -92.00 -36.00  60.00   61
 16  \w    -87.00  -9.00   1.00   35.00    --  -92.00  36.00 -60.00   78
 17  \w   -102.00 -14.00   1.00   35.00    --  -92.00  36.00   0.00   88
 18  \w   -102.00 -21.00   1.00   35.00    --  -92.00  72.00 120.00   81
 19  \w   -175.00-104.00   1.00   35.00    --  -92.00 -36.00   0.00   71
 20  \w   -104.00 -52.00   1.00   35.00    --  -92.00  72.00  60.00   52
 21  \w   -109.00 -14.00   1.00   35.00    --  -92.00  72.00-120.00   95
 22  \w   -105.00 -24.00   1.00   35.00    --  -92.00  36.00-120.00   81
 23  \w   -105.00  -2.00   1.00   35.00    --  -92.00  36.00-180.00  103
 24  \w   -106.00  -2.00   1.00   35.00    --  -92.00  72.00 -60.00  104
 25  \w   -106.00  -2.00   1.00   35.00    --  -92.00  72.00 -60.00  104
 26  \w   -107.00 -29.00   1.00   35.00    --  -92.00  72.00   0.00   78
 27  \w   -117.00 -72.00   1.00   35.00    --  -92.00  72.00 180.00   45
;
_diffrn_measurement_device 'abstract diffractometer'
_diffrn_measurement_device_type 'dtrek-CrysAlisPro-abstract goniometer imported rigaku-d*trek images'
_diffrn_measurement_method '\w scans'
_diffrn_orient_matrix_type 'CrysAlisPro convention (1999,Acta A55,543-557)'
_diffrn_orient_matrix_UB_11 0.0510873000
_diffrn_orient_matrix_UB_12 -0.1043758000
_diffrn_orient_matrix_UB_13 0.0524780000
_diffrn_orient_matrix_UB_21 0.0631803000
_diffrn_orient_matrix_UB_22 -0.0772939000
_diffrn_orient_matrix_UB_23 -0.0517948000
_diffrn_orient_matrix_UB_31 0.1311733000
_diffrn_orient_matrix_UB_32 0.0559849000
_diffrn_orient_matrix_UB_33 -0.0091871000
_diffrn_radiation_monochromator graphite
_diffrn_radiation_probe x-ray
_diffrn_radiation_type 'Cu K\a'
_diffrn_radiation_wavelength 1.54184
_diffrn_reflns_av_R_equivalents 0.0930
_diffrn_reflns_av_unetI/netI 0.0710
_diffrn_reflns_Laue_measured_fraction_full 0.971
_diffrn_reflns_Laue_measured_fraction_max 0.954
_diffrn_reflns_limit_h_max 12
_diffrn_reflns_limit_h_min -11
_diffrn_reflns_limit_k_max 13
_diffrn_reflns_limit_k_min -13
_diffrn_reflns_limit_l_max 25
_diffrn_reflns_limit_l_min -26
_diffrn_reflns_number 34115
_diffrn_reflns_point_group_measured_fraction_full 0.971
_diffrn_reflns_point_group_measured_fraction_max 0.954
_diffrn_reflns_theta_full 67.684
_diffrn_reflns_theta_max 69.682
_diffrn_reflns_theta_min 2.131
_diffrn_source 'fine-focus sealed X-ray tube'
_diffrn_source_type 'Enhance (Cu) X-ray Source'
_exptl_absorpt_coefficient_mu 2.175
_exptl_absorpt_correction_T_max 1.00000
_exptl_absorpt_correction_T_min 0.57488
_exptl_absorpt_correction_type multi-scan
_exptl_absorpt_process_details
;
CrysAlisPro 1.171.40.53 (Rigaku Oxford Diffraction, 2019)
Empirical absorption correction using spherical harmonics,
 implemented in SCALE3 ABSPACK scaling algorithm.
;
_exptl_crystal_colour 'light violet'
_exptl_crystal_colour_modifier light
_exptl_crystal_colour_primary violet
_exptl_crystal_density_diffrn 1.516
_exptl_crystal_description plate
_exptl_crystal_F_000 1124
_refine_diff_density_max 1.087
_refine_diff_density_min -0.870
_refine_diff_density_rms 0.111
_refine_ls_extinction_coef 0.0008(3)
_refine_ls_extinction_expression Fc^*^=kFc[1+0.001xFc^2^\l^3^/sin(2\q)]^-1/4^
_refine_ls_extinction_method 'SHELXL-2018/3 (Sheldrick 2018)'
_refine_ls_goodness_of_fit_ref 1.055
_refine_ls_hydrogen_treatment constr
_refine_ls_matrix_type full
_refine_ls_number_parameters 598
_refine_ls_number_reflns 8487
_refine_ls_number_restraints 91
_refine_ls_restrained_S_all 1.054
_refine_ls_R_factor_all 0.1015
_refine_ls_R_factor_gt 0.0798
_refine_ls_shift/su_max 0.001
_refine_ls_shift/su_mean 0.000
_refine_ls_structure_factor_coef Fsqd
_refine_ls_weighting_details 'w=1/[\s^2^(Fo^2^)+(0.1541P)^2^+1.0101P] where P=(Fo^2^+2Fc^2^)/3'
_refine_ls_weighting_scheme calc
_refine_ls_wR_factor_gt 0.2199
_refine_ls_wR_factor_ref 0.2531
_reflns_Friedel_coverage 0.000
_reflns_number_gt 6116
_reflns_number_total 8487
_reflns_threshold_expression 'I > 2\s(I)'
_cod_data_source_file d4cc02241f2.cif
_cod_data_source_block hll169
_cod_depositor_comments 'Adding full bibliography for 7133299--7133302.cif.'
_cod_database_code 7133300
_shelx_shelxl_version_number 2018/3
_chemical_oxdiff_formula C37H41F3N6O6SNi2
_shelx_space_group_comment
;
The symmetry employed for this shelxl refinement is uniquely defined
by the following loop, which should always be used as a source of
symmetry information in preference to the above space-group names.
They are only intended as comments.
;
_reflns_odcompleteness_completeness 95.39
_reflns_odcompleteness_iscentric 1
_reflns_odcompleteness_theta 69.55
_olex2_refinement_description
;
1. Fixed Uiso
 At 1.2 times of:
  All C(H) groups, All C(H,H) groups
 At 1.5 times of:
  All C(H,H,H) groups, All O(H,H) groups
2. Restrained distances
 C4-C7A \\sim C4-C7B
 with sigma of 0.02
 C7A-C8A \\sim C7B-C8B
 with sigma of 0.02
 C7A-C9A \\sim C7B-C9B
 with sigma of 0.02
 C4-C8A \\sim C4-C8B
 with sigma of 0.04
 C7A-C10A \\sim C7B-C10B
 with sigma of 0.02
 C9A-C8A \\sim C9B-C8B
 with sigma of 0.04
 C10A-C8A \\sim C10B-C8B
 with sigma of 0.04
 C4-C9A \\sim C4-C9B
 with sigma of 0.04
 C4-C10A \\sim C4-C10B
 with sigma of 0.04
 C9A-C10A \\sim C9B-C10B
 with sigma of 0.04
3. Rigid body (RIGU) restrains
 C3, C4, C5, C7A, C8A, C9A, C10A, C7B, C8B, C9B, C10B
 with sigma for 1-2 distances of 0.001 and sigma for 1-3 distances of 0.001
4. Others
 Sof(C7B)=Sof(C8B)=Sof(H8BA)=Sof(H8BB)=Sof(H8BC)=Sof(C9B)=Sof(H9BA)=Sof(H9BB)=
 Sof(H9BC)=Sof(C10B)=Sof(H10D)=Sof(H10E)=Sof(H10F)=1-FVAR(1)
 Sof(C7A)=Sof(C8A)=Sof(H8AA)=Sof(H8AB)=Sof(H8AC)=Sof(C9A)=Sof(H9AA)=Sof(H9AB)=
 Sof(H9AC)=Sof(C10A)=Sof(H10A)=Sof(H10B)=Sof(H10C)=FVAR(1)
5.a Free rotating group:
 O11(H11C,H11D)
5.b Rotating group:
 O6(H6A,H6B), O7(H7A,H7B)
5.c Secondary CH2 refined with riding coordinates:
 C11(H11A,H11B), C12(H12A,H12B), C18(H18A,H18B), C24(H24A,H24B), C25(H25A,
 H25B), C31(H31A,H31B)
5.d Aromatic/amide H refined with riding coordinates:
 C3(H3), C5(H5), C14(H14), C15(H15), C16(H16), C17(H17), C20(H20), C21(H21),
 C22(H22), C23(H23), C27(H27), C28(H28), C29(H29), C30(H30), C33(H33), C34(H34),
  C35(H35), C36(H36)
5.e Idealised Me refined with everything fixed:
 C8B(H8BA,H8BB,H8BC)
5.f Idealised Me refined as rotating group:
 C8A(H8AA,H8AB,H8AC), C9A(H9AA,H9AB,H9AC), C10A(H10A,H10B,H10C), C9B(H9BA,H9BB,
 H9BC), C10B(H10D,H10E,H10F)
;
_smtbx_masks_special_details
;
A solvent mask was calculated and 124 electrons were 
found in a volume of 456\%A^3^ in 1 void per unit cell. 
This is consistent with the presence of 
6[H2O] per Asymmetric Unit 
which account for 120 electrons 
per unit cell.
;
_smtbx_masks_void_probe_radius 1.2
_smtbx_masks_void_truncation_radius 1.2
_olex2_submission_special_instructions 'No special instructions were received'
_oxdiff_exptl_absorpt_empirical_details
;
Empirical correction (ABSPACK) includes:
- Absorption correction using spherical harmonics
- Frame scaling
- Detector area scaling
;
_oxdiff_exptl_absorpt_empirical_full_max 3.901
_oxdiff_exptl_absorpt_empirical_full_min 0.347

loop_
_space_group_symop_operation_xyz
'x, y, z'
'-x, -y, -z'

loop_
_atom_site_label
_atom_site_type_symbol
_atom_site_fract_x
_atom_site_fract_y
_atom_site_fract_z
_atom_site_U_iso_or_equiv
_atom_site_adp_type
_atom_site_occupancy
_atom_site_site_symmetry_order
_atom_site_calc_flag
_atom_site_refinement_flags_posn
_atom_site_refinement_flags_adp
_atom_site_refinement_flags_occupancy
_atom_site_disorder_assembly
_atom_site_disorder_group
Ni1 Ni 0.78478(8) 0.28919(6) 0.85762(3) 0.0425(3) Uani 1 1 d . . . . .
Ni2 Ni 0.43022(8) 0.43280(6) 0.83158(3) 0.0402(3) Uani 1 1 d . . . . .
O1 O 0.6274(3) 0.3593(3) 0.80261(14) 0.0432(7) Uani 1 1 d . . . . .
O2 O 0.6588(4) 0.1845(3) 0.92050(17) 0.0635(10) Uani 1 1 d . . . . .
O3 O 0.6571(5) 0.2152(4) 0.9836(2) 0.0788(12) Uani 1 1 d . . . . .
O4 O 0.7201(4) 0.3975(3) 0.92461(18) 0.0595(9) Uani 1 1 d . . . . .
O5 O 0.6675(6) 0.3606(7) 1.0332(3) 0.118(2) Uani 1 1 d . . . . .
O6 O 0.4141(4) 0.2987(3) 0.91192(15) 0.0490(8) Uani 1 1 d . . . . .
H6A H 0.492382 0.262613 0.919403 0.073 Uiso 1 1 d R U . . .
H6B H 0.381674 0.330445 0.945724 0.073 Uiso 1 1 d R U . . .
O7 O 0.5123(3) 0.5473(3) 0.87465(15) 0.0466(7) Uani 1 1 d . . . . .
H7A H 0.457718 0.567372 0.908643 0.070 Uiso 1 1 d R U . . .
H7B H 0.583783 0.508461 0.891043 0.070 Uiso 1 1 d R U . . .
N1 N 0.8682(4) 0.1645(3) 0.79741(18) 0.0471(9) Uani 1 1 d . . . . .
N2 N 0.9448(4) 0.1946(3) 0.90554(17) 0.0433(9) Uani 1 1 d . . . . .
N3 N 0.8978(4) 0.4055(3) 0.78982(18) 0.0448(9) Uani 1 1 d . . . . .
N4 N 0.4248(4) 0.5634(3) 0.74661(18) 0.0449(9) Uani 1 1 d . . . . .
N5 N 0.3674(4) 0.3263(3) 0.77875(18) 0.0441(9) Uani 1 1 d . . . . .
N6 N 0.2465(4) 0.5360(3) 0.85442(17) 0.0413(8) Uani 1 1 d . . . . .
C1 C 0.6612(5) 0.3577(4) 0.7390(2) 0.0458(10) Uani 1 1 d . . . . .
C2 C 0.7230(5) 0.2516(5) 0.7171(2) 0.0506(11) Uani 1 1 d . . . . .
C3 C 0.7537(6) 0.2496(6) 0.6509(2) 0.0641(14) Uani 1 1 d . . . . .
H3 H 0.795269 0.175213 0.637573 0.077 Uiso 1 1 calc R U . . .
C4 C 0.7257(7) 0.3518(6) 0.6045(3) 0.0719(15) Uani 1 1 d D . . . .
C5 C 0.6666(6) 0.4591(6) 0.6270(2) 0.0627(14) Uani 1 1 d . . . . .
H5 H 0.648133 0.531815 0.596328 0.075 Uiso 1 1 calc R U . . .
C6 C 0.6335(5) 0.4640(5) 0.6926(2) 0.0496(11) Uani 1 1 d . . . . .
C11 C 0.7653(6) 0.1380(4) 0.7642(2) 0.0500(11) Uani 1 1 d . . . . .
H11A H 0.686961 0.113294 0.796171 0.060 Uiso 1 1 calc R U . . .
H11B H 0.802212 0.069593 0.741033 0.060 Uiso 1 1 calc R U . . .
C12 C 0.9204(5) 0.0520(4) 0.8402(2) 0.0506(11) Uani 1 1 d . . . . .
H12A H 0.981492 -0.002973 0.814003 0.061 Uiso 1 1 calc R U . . .
H12B H 0.845217 0.007622 0.864361 0.061 Uiso 1 1 calc R U . . .
C13 C 0.9945(5) 0.0862(4) 0.8867(2) 0.0446(10) Uani 1 1 d . . . . .
C14 C 1.1035(5) 0.0135(4) 0.9100(2) 0.0470(11) Uani 1 1 d . . . . .
H14 H 1.136698 -0.062364 0.896494 0.056 Uiso 1 1 calc R U . . .
C15 C 1.1642(5) 0.0517(4) 0.9532(2) 0.0504(11) Uani 1 1 d . . . . .
H15 H 1.240215 0.002952 0.969152 0.060 Uiso 1 1 calc R U . . .
C16 C 1.1134(5) 0.1609(4) 0.9729(2) 0.0481(11) Uani 1 1 d . . . . .
H16 H 1.153167 0.189301 1.002593 0.058 Uiso 1 1 calc R U . . .
C17 C 1.0026(5) 0.2282(4) 0.9482(2) 0.0450(11) Uani 1 1 d . . . . .
H17 H 0.965691 0.302671 0.962647 0.054 Uiso 1 1 calc R U . . .
C18 C 0.9815(5) 0.2165(5) 0.7511(2) 0.0525(12) Uani 1 1 d . . . . .
H18A H 0.987816 0.190287 0.709357 0.063 Uiso 1 1 calc R U . . .
H18B H 1.066438 0.183994 0.768009 0.063 Uiso 1 1 calc R U . . .
C19 C 0.9627(5) 0.3543(5) 0.7405(2) 0.0467(11) Uani 1 1 d . . . . .
C20 C 1.0154(6) 0.4263(5) 0.6824(2) 0.0587(13) Uani 1 1 d . . . . .
H20 H 1.059571 0.389463 0.646893 0.070 Uiso 1 1 calc R U . . .
C21 C 1.0017(6) 0.5515(6) 0.6780(3) 0.0642(14) Uani 1 1 d . . . . .
H21 H 1.037849 0.602306 0.639464 0.077 Uiso 1 1 calc R U . . .
C22 C 0.9350(6) 0.6027(5) 0.7301(3) 0.0613(14) Uani 1 1 d . . . . .
H22 H 0.925626 0.688841 0.727985 0.074 Uiso 1 1 calc R U . . .
C23 C 0.8824(5) 0.5272(4) 0.7848(2) 0.0489(11) Uani 1 1 d . . . . .
H23 H 0.833735 0.562433 0.820037 0.059 Uiso 1 1 calc R U . . .
C24 C 0.5634(5) 0.5809(5) 0.7139(2) 0.0502(11) Uani 1 1 d . . . . .
H24A H 0.613548 0.603440 0.743787 0.060 Uiso 1 1 calc R U . . .
H24B H 0.560324 0.648416 0.675890 0.060 Uiso 1 1 calc R U . . .
C25 C 0.3497(5) 0.5207(4) 0.7053(2) 0.0502(11) Uani 1 1 d . . . . .
H25A H 0.384956 0.550961 0.659518 0.060 Uiso 1 1 calc R U . . .
H25B H 0.254387 0.555983 0.713405 0.060 Uiso 1 1 calc R U . . .
C26 C 0.3593(5) 0.3822(5) 0.7173(2) 0.0486(11) Uani 1 1 d . . . . .
C27 C 0.3559(6) 0.3161(5) 0.6717(3) 0.0576(13) Uani 1 1 d . . . . .
H27 H 0.351889 0.356725 0.628420 0.069 Uiso 1 1 calc R U . . .
C28 C 0.3584(6) 0.1897(5) 0.6880(3) 0.0630(14) Uani 1 1 d . . . . .
H28 H 0.356829 0.143180 0.656167 0.076 Uiso 1 1 calc R U . . .
C29 C 0.3632(6) 0.1329(5) 0.7513(3) 0.0599(14) Uani 1 1 d . . . . .
H29 H 0.362273 0.046777 0.764474 0.072 Uiso 1 1 calc R U . . .
C30 C 0.3694(5) 0.2042(4) 0.7947(3) 0.0506(11) Uani 1 1 d . . . . .
H30 H 0.375305 0.165341 0.838102 0.061 Uiso 1 1 calc R U . . .
C31 C 0.3540(6) 0.6779(4) 0.7664(2) 0.0499(11) Uani 1 1 d . . . . .
H31A H 0.324468 0.736169 0.728523 0.060 Uiso 1 1 calc R U . . .
H31B H 0.415008 0.716711 0.784190 0.060 Uiso 1 1 calc R U . . .
C32 C 0.2341(5) 0.6485(4) 0.8168(2) 0.0443(10) Uani 1 1 d . . . . .
C33 C 0.1175(6) 0.7302(4) 0.8264(2) 0.0500(12) Uani 1 1 d . . . . .
H33 H 0.109384 0.808966 0.799390 0.060 Uiso 1 1 calc R U . . .
C34 C 0.0149(6) 0.6977(4) 0.8743(2) 0.0510(12) Uani 1 1 d . . . . .
H34 H -0.063920 0.754096 0.881274 0.061 Uiso 1 1 calc R U . . .
C35 C 0.0267(5) 0.5820(4) 0.9126(2) 0.0475(11) Uani 1 1 d . . . . .
H35 H -0.044022 0.557001 0.945834 0.057 Uiso 1 1 calc R U . . .
C36 C 0.1433(5) 0.5043(4) 0.9015(2) 0.0442(10) Uani 1 1 d . . . . .
H36 H 0.152038 0.424852 0.927815 0.053 Uiso 1 1 calc R U . . .
C37 C 0.6819(6) 0.3341(7) 0.9814(3) 0.0707(18) Uani 1 1 d . . . . .
C7A C 0.7478(12) 0.3345(11) 0.5323(4) 0.078(2) Uani 0.768(14) 1 d D . P A 1
C8A C 0.6471(13) 0.2559(11) 0.5217(5) 0.095(3) Uani 0.768(14) 1 d D . P A 1
H8AA H 0.660578 0.173748 0.548215 0.143 Uiso 0.768(14) 1 calc R U P A 1
H8AB H 0.661045 0.249408 0.476078 0.143 Uiso 0.768(14) 1 calc R U P A 1
H8AC H 0.555569 0.294672 0.533929 0.143 Uiso 0.768(14) 1 calc R U P A 1
C9A C 0.7227(13) 0.4540(11) 0.4883(4) 0.086(3) Uani 0.768(14) 1 d D . P A 1
H9AA H 0.628109 0.487637 0.497247 0.129 Uiso 0.768(14) 1 calc R U P A 1
H9AB H 0.744703 0.442039 0.443502 0.129 Uiso 0.768(14) 1 calc R U P A 1
H9AC H 0.778727 0.511215 0.495092 0.129 Uiso 0.768(14) 1 calc R U P A 1
C10A C 0.8856(10) 0.2691(9) 0.5156(4) 0.080(3) Uani 0.768(14) 1 d D . P A 1
H10A H 0.952211 0.320762 0.517620 0.120 Uiso 0.768(14) 1 calc R U P A 1
H10B H 0.896870 0.252263 0.471865 0.120 Uiso 0.768(14) 1 calc R U P A 1
H10C H 0.897716 0.191597 0.546313 0.120 Uiso 0.768(14) 1 calc R U P A 1
C7B C 0.791(2) 0.391(3) 0.5313(8) 0.081(5) Uani 0.232(14) 1 d D . P A 2
C8B C 0.730(5) 0.309(4) 0.4979(17) 0.130(10) Uani 0.232(14) 1 d D . P A 2
H8BA H 0.757216 0.222594 0.515347 0.195 Uiso 0.2322 1 calc . U P A 2
H8BB H 0.762298 0.326350 0.451373 0.195 Uiso 0.2322 1 calc . U P A 2
H8BC H 0.632153 0.327015 0.505659 0.195 Uiso 0.2322 1 calc . U P A 2
C9B C 0.748(4) 0.517(3) 0.4966(13) 0.101(8) Uani 0.232(14) 1 d D . P A 2
H9BA H 0.650554 0.536421 0.506902 0.152 Uiso 0.232(14) 1 calc R U P A 2
H9BB H 0.773719 0.520839 0.450039 0.152 Uiso 0.232(14) 1 calc R U P A 2
H9BC H 0.791626 0.576019 0.510195 0.152 Uiso 0.232(14) 1 calc R U P A 2
C10B C 0.940(2) 0.367(4) 0.5224(13) 0.097(8) Uani 0.232(14) 1 d D . P A 2
H10D H 0.976748 0.444131 0.505243 0.146 Uiso 0.232(14) 1 calc R U P A 2
H10E H 0.971669 0.310420 0.492013 0.146 Uiso 0.232(14) 1 calc R U P A 2
H10F H 0.968760 0.329506 0.563961 0.146 Uiso 0.232(14) 1 calc R U P A 2
S1 S 1.1162(2) -0.07482(13) 0.65352(7) 0.0761(5) Uani 1 1 d . . . . .
F1 F 1.1609(7) 0.1387(4) 0.5854(2) 0.1173(18) Uani 1 1 d . . . . .
F2 F 1.3221(8) -0.0061(6) 0.5691(3) 0.143(2) Uani 1 1 d . . . . .
F3 F 1.1409(9) 0.0047(5) 0.5299(2) 0.145(3) Uani 1 1 d . . . . .
O8 O 0.9803(7) -0.0416(7) 0.6583(5) 0.146(3) Uani 1 1 d . . . . .
O9 O 1.1762(7) -0.0406(4) 0.7020(2) 0.0992(19) Uani 1 1 d . . . . .
O10 O 1.1595(5) -0.1982(3) 0.6430(2) 0.0764(12) Uani 1 1 d . . . . .
C38 C 1.1867(12) 0.0213(7) 0.5803(4) 0.101(3) Uani 1 1 d . . . . .
O11 O 0.7041(5) 0.6371(4) 0.9741(2) 0.0738(11) Uani 1 1 d G . . . .
H11C H 0.708712 0.566677 0.964907 0.111 Uiso 1 1 d G U . . .
H11D H 0.697795 0.686913 0.938796 0.111 Uiso 1 1 d G U . . .

loop_
_atom_site_aniso_label
_atom_site_aniso_U_11
_atom_site_aniso_U_22
_atom_site_aniso_U_33
_atom_site_aniso_U_23
_atom_site_aniso_U_13
_atom_site_aniso_U_12
Ni1 0.0397(5) 0.0444(4) 0.0390(4) -0.0040(3) -0.0038(3) -0.0007(3)
Ni2 0.0382(5) 0.0386(4) 0.0409(4) -0.0039(3) -0.0053(3) -0.0029(3)
O1 0.0403(18) 0.0458(16) 0.0411(15) -0.0059(12) -0.0045(13) -0.0043(13)
O2 0.061(2) 0.064(2) 0.054(2) 0.0051(16) -0.0064(17) -0.0018(18)
O3 0.065(3) 0.084(3) 0.072(3) 0.002(2) -0.008(2) 0.008(2)
O4 0.056(2) 0.062(2) 0.060(2) -0.0232(16) -0.0119(17) 0.0133(17)
O5 0.074(3) 0.208(7) 0.085(3) -0.086(4) -0.005(3) 0.008(4)
O6 0.044(2) 0.0522(18) 0.0453(16) -0.0015(13) -0.0070(14) -0.0001(14)
O7 0.0455(19) 0.0462(16) 0.0486(17) -0.0140(13) -0.0100(14) 0.0024(14)
N1 0.040(2) 0.046(2) 0.049(2) -0.0069(15) -0.0015(17) 0.0003(17)
N2 0.040(2) 0.0415(18) 0.0429(19) 0.0017(14) -0.0047(16) -0.0050(16)
N3 0.040(2) 0.050(2) 0.0424(19) -0.0052(15) -0.0062(16) -0.0042(17)
N4 0.042(2) 0.0447(19) 0.0447(19) -0.0039(15) -0.0069(16) -0.0010(17)
N5 0.038(2) 0.0434(19) 0.051(2) -0.0093(15) -0.0094(16) -0.0010(16)
N6 0.041(2) 0.0401(18) 0.0415(18) -0.0040(14) -0.0118(16) -0.0009(16)
C1 0.042(3) 0.059(3) 0.035(2) -0.0052(18) -0.0050(18) -0.007(2)
C2 0.047(3) 0.059(3) 0.044(2) -0.012(2) -0.007(2) 0.000(2)
C3 0.058(3) 0.083(3) 0.044(2) -0.0172(18) -0.008(2) 0.014(3)
C4 0.064(4) 0.095(3) 0.0442(19) -0.0102(17) -0.006(2) 0.016(2)
C5 0.056(3) 0.081(3) 0.037(2) 0.0026(19) -0.005(2) 0.008(2)
C6 0.043(3) 0.059(3) 0.041(2) -0.0040(19) -0.002(2) -0.002(2)
C11 0.053(3) 0.049(2) 0.049(2) -0.0168(19) -0.009(2) 0.002(2)
C12 0.049(3) 0.045(2) 0.056(3) -0.0068(19) -0.011(2) 0.003(2)
C13 0.041(3) 0.041(2) 0.047(2) -0.0033(17) -0.001(2) -0.0034(19)
C14 0.047(3) 0.045(2) 0.046(2) -0.0052(18) -0.009(2) 0.000(2)
C15 0.045(3) 0.050(2) 0.049(2) 0.0023(19) -0.006(2) 0.000(2)
C16 0.049(3) 0.050(2) 0.041(2) 0.0038(18) -0.006(2) -0.009(2)
C17 0.048(3) 0.044(2) 0.040(2) -0.0025(17) -0.0036(19) -0.006(2)
C18 0.044(3) 0.064(3) 0.045(2) -0.013(2) 0.000(2) 0.002(2)
C19 0.033(3) 0.060(3) 0.045(2) -0.0043(19) -0.0066(19) -0.006(2)
C20 0.047(3) 0.074(3) 0.048(3) -0.001(2) 0.000(2) -0.010(3)
C21 0.051(3) 0.080(4) 0.055(3) 0.007(3) -0.006(2) -0.019(3)
C22 0.059(4) 0.059(3) 0.064(3) 0.002(2) -0.013(3) -0.015(3)
C23 0.048(3) 0.053(3) 0.047(2) -0.0033(19) -0.012(2) -0.013(2)
C24 0.044(3) 0.057(3) 0.043(2) 0.0043(19) -0.005(2) -0.007(2)
C25 0.045(3) 0.054(3) 0.048(2) -0.008(2) -0.008(2) 0.002(2)
C26 0.033(3) 0.056(3) 0.057(3) -0.011(2) -0.009(2) -0.002(2)
C27 0.052(3) 0.072(3) 0.052(3) -0.024(2) -0.015(2) 0.005(3)
C28 0.057(4) 0.065(3) 0.076(4) -0.032(3) -0.011(3) -0.008(3)
C29 0.050(3) 0.051(3) 0.081(4) -0.022(3) -0.003(3) -0.010(2)
C30 0.040(3) 0.045(2) 0.065(3) -0.008(2) -0.007(2) -0.006(2)
C31 0.056(3) 0.041(2) 0.049(2) -0.0037(18) -0.005(2) -0.005(2)
C32 0.048(3) 0.040(2) 0.044(2) -0.0075(17) -0.008(2) -0.0027(19)
C33 0.063(3) 0.040(2) 0.048(2) -0.0144(18) -0.010(2) 0.001(2)
C34 0.060(3) 0.043(2) 0.048(2) -0.0167(19) -0.008(2) 0.009(2)
C35 0.047(3) 0.048(2) 0.046(2) -0.0136(18) -0.006(2) 0.001(2)
C36 0.041(3) 0.046(2) 0.044(2) -0.0070(17) -0.0058(19) -0.003(2)
C37 0.041(3) 0.108(5) 0.057(3) -0.029(3) -0.007(2) 0.024(3)
C7A 0.080(4) 0.097(5) 0.047(2) -0.013(2) -0.012(3) 0.018(3)
C8A 0.097(6) 0.121(6) 0.067(5) -0.028(4) -0.018(5) 0.004(5)
C9A 0.110(7) 0.097(5) 0.041(3) -0.018(3) -0.016(4) 0.025(4)
C10A 0.087(5) 0.097(6) 0.045(3) -0.017(3) -0.006(3) 0.020(4)
C7B 0.081(10) 0.124(12) 0.039(4) -0.021(4) -0.006(5) -0.014(9)
C8B 0.13(2) 0.19(2) 0.092(14) -0.072(17) -0.020(13) -0.033(16)
C9B 0.108(16) 0.145(14) 0.032(10) -0.003(8) 0.007(11) 0.000(11)
C10B 0.081(10) 0.16(2) 0.050(12) -0.033(12) 0.005(6) -0.005(10)
S1 0.1067(15) 0.0555(8) 0.0632(8) -0.0142(6) -0.0086(8) -0.0038(8)
F1 0.191(6) 0.059(2) 0.109(3) -0.003(2) -0.059(3) -0.015(3)
F2 0.127(5) 0.144(5) 0.145(5) -0.033(4) 0.029(4) -0.033(4)
F3 0.252(8) 0.112(4) 0.076(3) -0.019(2) -0.059(4) 0.000(4)
O8 0.091(5) 0.127(5) 0.216(8) -0.075(5) 0.027(5) -0.002(4)
O9 0.181(6) 0.057(2) 0.067(3) -0.0082(19) -0.035(3) -0.022(3)
O10 0.110(4) 0.051(2) 0.069(2) -0.0105(17) -0.019(2) -0.007(2)
C38 0.151(9) 0.081(5) 0.073(4) -0.023(3) -0.021(5) -0.010(5)
O11 0.065(3) 0.090(3) 0.063(2) -0.023(2) -0.007(2) 0.004(2)

loop_
_atom_type_symbol
_atom_type_description
_atom_type_scat_dispersion_real
_atom_type_scat_dispersion_imag
_atom_type_scat_source
C C 0.0181 0.0091 'International Tables Vol C Tables 4.2.6.8 and 6.1.1.4'
H H 0.0000 0.0000 'International Tables Vol C Tables 4.2.6.8 and 6.1.1.4'
F F 0.0727 0.0534 'International Tables Vol C Tables 4.2.6.8 and 6.1.1.4'
N N 0.0311 0.0180 'International Tables Vol C Tables 4.2.6.8 and 6.1.1.4'
Ni Ni -3.0029 0.5091 'International Tables Vol C Tables 4.2.6.8 and 6.1.1.4'
O O 0.0492 0.0322 'International Tables Vol C Tables 4.2.6.8 and 6.1.1.4'
S S 0.3331 0.5567 'International Tables Vol C Tables 4.2.6.8 and 6.1.1.4'

loop_
_geom_angle_atom_site_label_1
_geom_angle_atom_site_label_2
_geom_angle_atom_site_label_3
_geom_angle
_geom_angle_site_symmetry_1
_geom_angle_site_symmetry_3
_geom_angle_publ_flag
O2 Ni1 O1 88.56(15) . . ?
O2 Ni1 O4 79.99(16) . . ?
O2 Ni1 N1 98.49(16) . . ?
O2 Ni1 N2 89.57(15) . . ?
O2 Ni1 N3 174.56(17) . . ?
O4 Ni1 O1 95.81(14) . . ?
O4 Ni1 N1 172.28(16) . . ?
O4 Ni1 N2 92.66(15) . . ?
O4 Ni1 N3 99.20(16) . . ?
N1 Ni1 O1 91.70(14) . . ?
N1 Ni1 N2 79.74(16) . . ?
N2 Ni1 O1 170.87(13) . . ?
N3 Ni1 O1 86.17(14) . . ?
N3 Ni1 N1 83.01(15) . . ?
N3 Ni1 N2 95.85(15) . . ?
O1 Ni2 O7 86.15(13) . . ?
O1 Ni2 N4 93.21(14) . . ?
O6 Ni2 O1 91.10(13) . . ?
O6 Ni2 O7 94.19(13) . . ?
O6 Ni2 N4 172.61(16) . . ?
O6 Ni2 N5 91.36(15) . . ?
O6 Ni2 N6 96.84(14) . . ?
N4 Ni2 O7 92.10(14) . . ?
N5 Ni2 O1 88.80(14) . . ?
N5 Ni2 O7 172.57(14) . . ?
N5 Ni2 N4 82.73(15) . . ?
N5 Ni2 N6 97.44(15) . . ?
N6 Ni2 O1 169.75(14) . . ?
N6 Ni2 O7 86.81(14) . . ?
N6 Ni2 N4 79.61(14) . . ?
Ni2 O1 Ni1 129.94(14) . . ?
C1 O1 Ni1 114.8(3) . . ?
C1 O1 Ni2 115.3(3) . . ?
O3 O2 Ni1 105.8(3) . . ?
C37 O3 O2 114.7(4) . . ?
C37 O4 Ni1 112.0(4) . . ?
Ni2 O6 H6A 110.6 . . ?
Ni2 O6 H6B 110.3 . . ?
H6A O6 H6B 103.7 . . ?
Ni2 O7 H7A 111.4 . . ?
Ni2 O7 H7B 111.2 . . ?
H7A O7 H7B 102.8 . . ?
C11 N1 Ni1 110.5(3) . . ?
C11 N1 C12 110.4(4) . . ?
C11 N1 C18 112.2(4) . . ?
C12 N1 Ni1 105.6(3) . . ?
C12 N1 C18 109.6(4) . . ?
C18 N1 Ni1 108.2(3) . . ?
C13 N2 Ni1 112.4(3) . . ?
C17 N2 Ni1 129.4(3) . . ?
C17 N2 C13 118.1(4) . . ?
C19 N3 Ni1 113.0(3) . . ?
C19 N3 C23 120.1(4) . . ?
C23 N3 Ni1 124.5(3) . . ?
C24 N4 Ni2 110.0(3) . . ?
C25 N4 Ni2 108.1(3) . . ?
C25 N4 C24 111.4(4) . . ?
C25 N4 C31 110.9(4) . . ?
C31 N4 Ni2 105.9(3) . . ?
C31 N4 C24 110.4(4) . . ?
C26 N5 Ni2 113.6(3) . . ?
C30 N5 Ni2 125.1(3) . . ?
C30 N5 C26 118.9(4) . . ?
C32 N6 Ni2 113.1(3) . . ?
C32 N6 C36 118.7(4) . . ?
C36 N6 Ni2 128.3(3) . . ?
O1 C1 C2 121.3(4) . . ?
O1 C1 C6 120.8(4) . . ?
C2 C1 C6 117.9(4) . . ?
C1 C2 C3 120.9(5) . . ?
C1 C2 C11 120.3(4) . . ?
C3 C2 C11 118.7(4) . . ?
C2 C3 H3 118.8 . . ?
C4 C3 C2 122.3(5) . . ?
C4 C3 H3 118.8 . . ?
C3 C4 C5 116.3(5) . . ?
C3 C4 C7A 117.8(6) . . ?
C3 C4 C7B 132.0(11) . . ?
C5 C4 C7A 125.6(6) . . ?
C5 C4 C7B 107.6(12) . . ?
C4 C5 H5 118.6 . . ?
C4 C5 C6 122.8(5) . . ?
C6 C5 H5 118.6 . . ?
C1 C6 C24 120.0(4) . . ?
C5 C6 C1 119.6(5) . . ?
C5 C6 C24 120.3(4) . . ?
N1 C11 C2 108.9(4) . . ?
N1 C11 H11A 109.9 . . ?
N1 C11 H11B 109.9 . . ?
C2 C11 H11A 109.9 . . ?
C2 C11 H11B 109.9 . . ?
H11A C11 H11B 108.3 . . ?
N1 C12 H12A 109.8 . . ?
N1 C12 H12B 109.8 . . ?
N1 C12 C13 109.6(4) . . ?
H12A C12 H12B 108.2 . . ?
C13 C12 H12A 109.8 . . ?
C13 C12 H12B 109.8 . . ?
N2 C13 C12 115.0(4) . . ?
N2 C13 C14 121.3(5) . . ?
C14 C13 C12 123.6(4) . . ?
C13 C14 H14 120.2 . . ?
C13 C14 C15 119.6(4) . . ?
C15 C14 H14 120.2 . . ?
C14 C15 H15 120.4 . . ?
C16 C15 C14 119.3(5) . . ?
C16 C15 H15 120.4 . . ?
C15 C16 H16 121.0 . . ?
C15 C16 C17 117.9(5) . . ?
C17 C16 H16 121.0 . . ?
N2 C17 C16 123.7(4) . . ?
N2 C17 H17 118.2 . . ?
C16 C17 H17 118.2 . . ?
N1 C18 H18A 109.4 . . ?
N1 C18 H18B 109.4 . . ?
N1 C18 C19 111.4(4) . . ?
H18A C18 H18B 108.0 . . ?
C19 C18 H18A 109.4 . . ?
C19 C18 H18B 109.4 . . ?
N3 C19 C18 116.9(4) . . ?
N3 C19 C20 121.1(5) . . ?
C20 C19 C18 122.0(4) . . ?
C19 C20 H20 120.8 . . ?
C21 C20 C19 118.5(5) . . ?
C21 C20 H20 120.8 . . ?
C20 C21 H21 120.3 . . ?
C20 C21 C22 119.5(5) . . ?
C22 C21 H21 120.3 . . ?
C21 C22 H22 120.5 . . ?
C23 C22 C21 119.0(5) . . ?
C23 C22 H22 120.5 . . ?
N3 C23 C22 121.8(5) . . ?
N3 C23 H23 119.1 . . ?
C22 C23 H23 119.1 . . ?
N4 C24 C6 109.9(4) . . ?
N4 C24 H24A 109.7 . . ?
N4 C24 H24B 109.7 . . ?
C6 C24 H24A 109.7 . . ?
C6 C24 H24B 109.7 . . ?
H24A C24 H24B 108.2 . . ?
N4 C25 H25A 109.1 . . ?
N4 C25 H25B 109.1 . . ?
N4 C25 C26 112.5(4) . . ?
H25A C25 H25B 107.8 . . ?
C26 C25 H25A 109.1 . . ?
C26 C25 H25B 109.1 . . ?
N5 C26 C25 114.6(4) . . ?
N5 C26 C27 120.8(5) . . ?
C27 C26 C25 124.5(5) . . ?
C26 C27 H27 119.8 . . ?
C26 C27 C28 120.4(5) . . ?
C28 C27 H27 119.8 . . ?
C27 C28 H28 120.7 . . ?
C29 C28 C27 118.7(5) . . ?
C29 C28 H28 120.7 . . ?
C28 C29 H29 121.0 . . ?
C30 C29 C28 118.0(5) . . ?
C30 C29 H29 121.0 . . ?
N5 C30 C29 123.1(5) . . ?
N5 C30 H30 118.5 . . ?
C29 C30 H30 118.5 . . ?
N4 C31 H31A 109.9 . . ?
N4 C31 H31B 109.9 . . ?
N4 C31 C32 109.1(4) . . ?
H31A C31 H31B 108.3 . . ?
C32 C31 H31A 109.9 . . ?
C32 C31 H31B 109.9 . . ?
N6 C32 C31 115.6(4) . . ?
N6 C32 C33 120.4(4) . . ?
C33 C32 C31 124.0(4) . . ?
C32 C33 H33 119.8 . . ?
C34 C33 C32 120.4(4) . . ?
C34 C33 H33 119.8 . . ?
C33 C34 H34 120.3 . . ?
C33 C34 C35 119.4(4) . . ?
C35 C34 H34 120.3 . . ?
C34 C35 H35 120.9 . . ?
C36 C35 C34 118.3(5) . . ?
C36 C35 H35 120.9 . . ?
N6 C36 C35 122.8(4) . . ?
N6 C36 H36 118.6 . . ?
C35 C36 H36 118.6 . . ?
O4 C37 O3 116.6(5) . . ?
O5 C37 O3 113.4(7) . . ?
O5 C37 O4 130.0(8) . . ?
C8A C7A C4 111.4(8) . . ?
C9A C7A C4 110.9(7) . . ?
C9A C7A C8A 105.1(9) . . ?
C9A C7A C10A 112.6(9) . . ?
C10A C7A C4 109.3(7) . . ?
C10A C7A C8A 107.5(9) . . ?
C7A C8A H8AA 109.5 . . ?
C7A C8A H8AB 109.5 . . ?
C7A C8A H8AC 109.5 . . ?
H8AA C8A H8AB 109.5 . . ?
H8AA C8A H8AC 109.5 . . ?
H8AB C8A H8AC 109.5 . . ?
C7A C9A H9AA 109.5 . . ?
C7A C9A H9AB 109.5 . . ?
C7A C9A H9AC 109.5 . . ?
H9AA C9A H9AB 109.5 . . ?
H9AA C9A H9AC 109.5 . . ?
H9AB C9A H9AC 109.5 . . ?
C7A C10A H10A 109.5 . . ?
C7A C10A H10B 109.5 . . ?
C7A C10A H10C 109.5 . . ?
H10A C10A H10B 109.5 . . ?
H10A C10A H10C 109.5 . . ?
H10B C10A H10C 109.5 . . ?
C8B C7B C4 101.9(19) . . ?
C9B C7B C4 118.1(18) . . ?
C9B C7B C8B 103(2) . . ?
C10B C7B C4 111.9(16) . . ?
C10B C7B C8B 112(2) . . ?
C10B C7B C9B 109(2) . . ?
C7B C8B H8BA 109.5 . . ?
C7B C8B H8BB 109.5 . . ?
C7B C8B H8BC 109.5 . . ?
H8BA C8B H8BB 109.5 . . ?
H8BA C8B H8BC 109.5 . . ?
H8BB C8B H8BC 109.5 . . ?
C7B C9B H9BA 109.5 . . ?
C7B C9B H9BB 109.5 . . ?
C7B C9B H9BC 109.5 . . ?
H9BA C9B H9BB 109.5 . . ?
H9BA C9B H9BC 109.5 . . ?
H9BB C9B H9BC 109.5 . . ?
C7B C10B H10D 109.5 . . ?
C7B C10B H10E 109.5 . . ?
C7B C10B H10F 109.5 . . ?
H10D C10B H10E 109.5 . . ?
H10D C10B H10F 109.5 . . ?
H10E C10B H10F 109.5 . . ?
O8 S1 O9 114.5(5) . . ?
O8 S1 O10 113.7(4) . . ?
O8 S1 C38 105.2(6) . . ?
O9 S1 C38 102.1(4) . . ?
O10 S1 O9 115.0(3) . . ?
O10 S1 C38 104.6(3) . . ?
F1 C38 S1 110.7(6) . . ?
F1 C38 F2 106.7(8) . . ?
F2 C38 S1 110.7(6) . . ?
F3 C38 S1 111.2(7) . . ?
F3 C38 F1 110.2(7) . . ?
F3 C38 F2 107.2(8) . . ?
H11C O11 H11D 104.7 . . ?

loop_
_geom_bond_atom_site_label_1
_geom_bond_atom_site_label_2
_geom_bond_distance
_geom_bond_site_symmetry_2
_geom_bond_publ_flag
Ni1 O1 2.124(3) . ?
Ni1 O2 2.013(4) . ?
Ni1 O4 2.031(3) . ?
Ni1 N1 2.083(4) . ?
Ni1 N2 2.113(4) . ?
Ni1 N3 2.058(4) . ?
Ni2 O1 2.086(3) . ?
Ni2 O6 2.036(3) . ?
Ni2 O7 2.095(3) . ?
Ni2 N4 2.088(4) . ?
Ni2 N5 2.062(4) . ?
Ni2 N6 2.075(4) . ?
O1 C1 1.350(5) . ?
O2 O3 1.466(6) . ?
O3 C37 1.392(9) . ?
O4 C37 1.301(8) . ?
O5 C37 1.191(7) . ?
O6 H6A 0.8643 . ?
O6 H6B 0.8646 . ?
O7 H7A 0.8799 . ?
O7 H7B 0.8805 . ?
N1 C11 1.480(7) . ?
N1 C12 1.481(6) . ?
N1 C18 1.492(6) . ?
N2 C13 1.356(6) . ?
N2 C17 1.328(6) . ?
N3 C19 1.331(6) . ?
N3 C23 1.335(6) . ?
N4 C24 1.488(6) . ?
N4 C25 1.474(7) . ?
N4 C31 1.474(6) . ?
N5 C26 1.347(6) . ?
N5 C30 1.340(6) . ?
N6 C32 1.347(6) . ?
N6 C36 1.357(6) . ?
C1 C2 1.387(7) . ?
C1 C6 1.409(7) . ?
C2 C3 1.403(7) . ?
C2 C11 1.507(7) . ?
C3 H3 0.9500 . ?
C3 C4 1.380(9) . ?
C4 C5 1.398(9) . ?
C4 C7A 1.576(9) . ?
C4 C7B 1.589(16) . ?
C5 H5 0.9500 . ?
C5 C6 1.399(7) . ?
C6 C24 1.508(7) . ?
C11 H11A 0.9900 . ?
C11 H11B 0.9900 . ?
C12 H12A 0.9900 . ?
C12 H12B 0.9900 . ?
C12 C13 1.507(7) . ?
C13 C14 1.377(7) . ?
C14 H14 0.9500 . ?
C14 C15 1.382(7) . ?
C15 H15 0.9500 . ?
C15 C16 1.374(7) . ?
C16 H16 0.9500 . ?
C16 C17 1.383(7) . ?
C17 H17 0.9500 . ?
C18 H18A 0.9900 . ?
C18 H18B 0.9900 . ?
C18 C19 1.502(7) . ?
C19 C20 1.402(7) . ?
C20 H20 0.9500 . ?
C20 C21 1.376(9) . ?
C21 H21 0.9500 . ?
C21 C22 1.383(9) . ?
C22 H22 0.9500 . ?
C22 C23 1.372(7) . ?
C23 H23 0.9500 . ?
C24 H24A 0.9900 . ?
C24 H24B 0.9900 . ?
C25 H25A 0.9900 . ?
C25 H25B 0.9900 . ?
C25 C26 1.513(7) . ?
C26 C27 1.359(7) . ?
C27 H27 0.9500 . ?
C27 C28 1.386(8) . ?
C28 H28 0.9500 . ?
C28 C29 1.381(9) . ?
C29 H29 0.9500 . ?
C29 C30 1.370(8) . ?
C30 H30 0.9500 . ?
C31 H31A 0.9900 . ?
C31 H31B 0.9900 . ?
C31 C32 1.511(7) . ?
C32 C33 1.392(7) . ?
C33 H33 0.9500 . ?
C33 C34 1.365(7) . ?
C34 H34 0.9500 . ?
C34 C35 1.383(7) . ?
C35 H35 0.9500 . ?
C35 C36 1.374(7) . ?
C36 H36 0.9500 . ?
C7A C8A 1.542(18) . ?
C7A C9A 1.482(13) . ?
C7A C10A 1.498(12) . ?
C8A H8AA 0.9800 . ?
C8A H8AB 0.9800 . ?
C8A H8AC 0.9800 . ?
C9A H9AA 0.9800 . ?
C9A H9AB 0.9800 . ?
C9A H9AC 0.9800 . ?
C10A H10A 0.9800 . ?
C10A H10B 0.9800 . ?
C10A H10C 0.9800 . ?
C7B C8B 1.54(3) . ?
C7B C9B 1.49(2) . ?
C7B C10B 1.49(2) . ?
C8B H8BA 0.9800 . ?
C8B H8BB 0.9800 . ?
C8B H8BC 0.9800 . ?
C9B H9BA 0.9800 . ?
C9B H9BB 0.9800 . ?
C9B H9BC 0.9800 . ?
C10B H10D 0.9800 . ?
C10B H10E 0.9800 . ?
C10B H10F 0.9800 . ?
S1 O8 1.372(8) . ?
S1 O9 1.450(5) . ?
S1 O10 1.437(4) . ?
S1 C38 1.809(9) . ?
F1 C38 1.327(9) . ?
F2 C38 1.358(13) . ?
F3 C38 1.317(10) . ?
O11 H11C 0.8490 . ?
O11 H11D 0.8482 . ?

loop_
_geom_hbond_atom_site_label_D
_geom_hbond_atom_site_label_H
_geom_hbond_atom_site_label_A
_geom_hbond_distance_DH
_geom_hbond_distance_HA
_geom_hbond_distance_DA
_geom_hbond_angle_DHA
_geom_hbond_site_symmetry_A
_geom_hbond_publ_flag
O6 H6A O2 0.86 1.79 2.642(5) 169.9 . yes
O6 H6B O11 0.86 1.86 2.710(5) 166.2 2_667 yes
O7 H7A O5 0.88 1.83 2.696(5) 167.4 2_667 yes
O7 H7B O4 0.88 1.86 2.723(5) 168.0 . yes

loop_
_geom_torsion_atom_site_label_1
_geom_torsion_atom_site_label_2
_geom_torsion_atom_site_label_3
_geom_torsion_atom_site_label_4
_geom_torsion
_geom_torsion_site_symmetry_1
_geom_torsion_site_symmetry_2
_geom_torsion_site_symmetry_3
_geom_torsion_site_symmetry_4
_geom_torsion_publ_flag
Ni1 O1 C1 C2 51.6(6) . . . . ?
Ni1 O1 C1 C6 -129.0(4) . . . . ?
Ni1 O2 O3 C37 28.6(5) . . . . ?
Ni1 O4 C37 O3 -16.7(6) . . . . ?
Ni1 O4 C37 O5 161.2(6) . . . . ?
Ni1 N1 C11 C2 68.2(4) . . . . ?
Ni1 N1 C12 C13 -44.8(4) . . . . ?
Ni1 N1 C18 C19 -26.1(5) . . . . ?
Ni1 N2 C13 C12 -4.2(5) . . . . ?
Ni1 N2 C13 C14 176.8(4) . . . . ?
Ni1 N2 C17 C16 -175.4(3) . . . . ?
Ni1 N3 C19 C18 -19.4(6) . . . . ?
Ni1 N3 C19 C20 163.1(4) . . . . ?
Ni1 N3 C23 C22 -163.1(4) . . . . ?
Ni2 O1 C1 C2 -129.4(4) . . . . ?
Ni2 O1 C1 C6 49.9(6) . . . . ?
Ni2 N4 C24 C6 64.7(4) . . . . ?
Ni2 N4 C25 C26 -28.1(5) . . . . ?
Ni2 N4 C31 C32 -43.0(5) . . . . ?
Ni2 N5 C26 C25 -20.2(5) . . . . ?
Ni2 N5 C26 C27 161.8(4) . . . . ?
Ni2 N5 C30 C29 -161.2(4) . . . . ?
Ni2 N6 C32 C31 -0.3(5) . . . . ?
Ni2 N6 C32 C33 -179.1(4) . . . . ?
Ni2 N6 C36 C35 178.8(4) . . . . ?
O1 C1 C2 C3 177.8(5) . . . . ?
O1 C1 C2 C11 -5.6(8) . . . . ?
O1 C1 C6 C5 -178.4(5) . . . . ?
O1 C1 C6 C24 -1.0(8) . . . . ?
O2 O3 C37 O4 -8.5(7) . . . . ?
O2 O3 C37 O5 173.3(5) . . . . ?
N1 C12 C13 N2 33.5(5) . . . . ?
N1 C12 C13 C14 -147.6(4) . . . . ?
N1 C18 C19 N3 31.3(6) . . . . ?
N1 C18 C19 C20 -151.3(5) . . . . ?
N2 C13 C14 C15 -0.3(7) . . . . ?
N3 C19 C20 C21 1.7(8) . . . . ?
N4 C25 C26 N5 33.1(6) . . . . ?
N4 C25 C26 C27 -148.9(5) . . . . ?
N4 C31 C32 N6 29.8(6) . . . . ?
N4 C31 C32 C33 -151.5(5) . . . . ?
N5 C26 C27 C28 1.2(8) . . . . ?
N6 C32 C33 C34 0.5(7) . . . . ?
C1 C2 C3 C4 0.6(10) . . . . ?
C1 C2 C11 N1 -63.1(6) . . . . ?
C1 C6 C24 N4 -65.3(6) . . . . ?
C2 C1 C6 C5 1.0(8) . . . . ?
C2 C1 C6 C24 178.4(5) . . . . ?
C2 C3 C4 C5 1.0(10) . . . . ?
C2 C3 C4 C7A -172.4(8) . . . . ?
C2 C3 C4 C7B 155.0(16) . . . . ?
C3 C2 C11 N1 113.5(5) . . . . ?
C3 C4 C5 C6 -1.6(10) . . . . ?
C3 C4 C7A C8A 67.4(10) . . . . ?
C3 C4 C7A C9A -175.9(9) . . . . ?
C3 C4 C7A C10A -51.2(12) . . . . ?
C3 C4 C7B C8B 77(2) . . . . ?
C3 C4 C7B C9B -172(2) . . . . ?
C3 C4 C7B C10B -43(3) . . . . ?
C4 C5 C6 C1 0.6(9) . . . . ?
C4 C5 C6 C24 -176.8(6) . . . . ?
C5 C4 C7A C8A -105.3(10) . . . . ?
C5 C4 C7A C9A 11.4(14) . . . . ?
C5 C4 C7A C10A 136.1(9) . . . . ?
C5 C4 C7B C8B -128(2) . . . . ?
C5 C4 C7B C9B -16(3) . . . . ?
C5 C4 C7B C10B 112(2) . . . . ?
C5 C6 C24 N4 112.1(5) . . . . ?
C6 C1 C2 C3 -1.6(8) . . . . ?
C6 C1 C2 C11 175.0(5) . . . . ?
C11 N1 C12 C13 -164.3(4) . . . . ?
C11 N1 C18 C19 96.1(5) . . . . ?
C11 C2 C3 C4 -176.1(6) . . . . ?
C12 N1 C11 C2 -175.3(4) . . . . ?
C12 N1 C18 C19 -140.8(4) . . . . ?
C12 C13 C14 C15 -179.2(4) . . . . ?
C13 N2 C17 C16 2.3(6) . . . . ?
C13 C14 C15 C16 0.9(7) . . . . ?
C14 C15 C16 C17 0.0(7) . . . . ?
C15 C16 C17 N2 -1.7(7) . . . . ?
C17 N2 C13 C12 177.7(4) . . . . ?
C17 N2 C13 C14 -1.3(6) . . . . ?
C18 N1 C11 C2 -52.7(5) . . . . ?
C18 N1 C12 C13 71.6(5) . . . . ?
C18 C19 C20 C21 -175.6(5) . . . . ?
C19 N3 C23 C22 -1.7(8) . . . . ?
C19 C20 C21 C22 -1.1(9) . . . . ?
C20 C21 C22 C23 -0.8(9) . . . . ?
C21 C22 C23 N3 2.2(9) . . . . ?
C23 N3 C19 C18 177.1(5) . . . . ?
C23 N3 C19 C20 -0.3(8) . . . . ?
C24 N4 C25 C26 92.8(5) . . . . ?
C24 N4 C31 C32 -162.0(4) . . . . ?
C25 N4 C24 C6 -55.1(5) . . . . ?
C25 N4 C31 C32 74.0(5) . . . . ?
C25 C26 C27 C28 -176.6(5) . . . . ?
C26 N5 C30 C29 -0.1(8) . . . . ?
C26 C27 C28 C29 0.5(9) . . . . ?
C27 C28 C29 C30 -1.9(9) . . . . ?
C28 C29 C30 N5 1.8(8) . . . . ?
C30 N5 C26 C25 176.6(4) . . . . ?
C30 N5 C26 C27 -1.4(7) . . . . ?
C31 N4 C24 C6 -178.8(4) . . . . ?
C31 N4 C25 C26 -143.7(4) . . . . ?
C31 C32 C33 C34 -178.1(5) . . . . ?
C32 N6 C36 C35 -0.3(7) . . . . ?
C32 C33 C34 C35 -1.1(7) . . . . ?
C33 C34 C35 C36 1.0(7) . . . . ?
C34 C35 C36 N6 -0.3(7) . . . . ?
C36 N6 C32 C31 178.9(4) . . . . ?
C36 N6 C32 C33 0.2(7) . . . . ?
C7A C4 C5 C6 171.2(8) . . . . ?
C7B C4 C5 C6 -161.6(12) . . . . ?
O8 S1 C38 F1 63.9(8) . . . . ?
O8 S1 C38 F2 -178.0(6) . . . . ?
O8 S1 C38 F3 -58.9(8) . . . . ?
O9 S1 C38 F1 -55.9(8) . . . . ?
O9 S1 C38 F2 62.2(6) . . . . ?
O9 S1 C38 F3 -178.7(7) . . . . ?
O10 S1 C38 F1 -176.0(7) . . . . ?
O10 S1 C38 F2 -58.0(6) . . . . ?
O10 S1 C38 F3 61.1(8) . . . . ?

loop_
_smtbx_masks_void_nr
_smtbx_masks_void_average_x
_smtbx_masks_void_average_y
_smtbx_masks_void_average_z
_smtbx_masks_void_volume
_smtbx_masks_void_count_electrons
_smtbx_masks_void_content
1 0.234 0.266 0.266 456.5 124.1 '12 H2O'
